data_4000602
loop_
_publ_author_name
'Tomoaki Ise'
'Daisuke Shiomi'
'Kazunobu Sato'
'Takeji Takui'

_publ_section_title
;
'Syntheses, Crystal Structures and Magnetic Properties of Nitronyl
 Nitroxide Triradicals Composed of Ground-State Singlet Biradicals and
 Monoradicals: Molecular Spin Clusters in the Crystal'
;
_journal_name_full 'Chemistry of Materials'
_journal_paper_doi 10.1021/cm050558b
_journal_year 2005
_chemical_formula_moiety 'C34 H43 N6 O8 '
_chemical_formula_sum 'C34 H43 N6 O8'
_chemical_formula_weight 663.75
_space_group_IT_number 2
_space_group_name_Hall '-P 1'
_space_group_name_H-M_alt 'P -1'
_symmetry_cell_setting triclinic
_symmetry_Int_Tables_number 2
_symmetry_space_group_name_Hall '-P 1'
_symmetry_space_group_name_H-M 'P -1'
_cell_angle_alpha 62.95(5)
_cell_angle_beta 67.76(5)
_cell_angle_gamma 70.49(5)
_cell_formula_units_Z 2
_cell_length_a 11.773(3)
_cell_length_b 12.173(3)
_cell_length_c 14.493(2)
_cell_measurement_temperature 105.1
_cell_volume 1678.9(6)
_exptl_crystal_density_diffrn 1.313
_cod_original_formula_sum 'C34 H43 N6 O8 '
_cod_database_code 4000602

loop_
_symmetry_equiv_pos_site_id
_symmetry_equiv_pos_as_xyz
1 +X,+Y,+Z
2 -X,-Y,-Z

loop_
_atom_site_label
_atom_site_type_symbol
_atom_site_fract_x
_atom_site_fract_y
_atom_site_fract_z
_atom_site_U_iso_or_equiv
_atom_site_adp_type
_atom_site_occupancy
_atom_site_symmetry_multiplicity
_atom_site_calc_flag
_atom_site_refinement_flags
_atom_site_disorder_assembly
_atom_site_disorder_group
O(1) O 0.8576(4) 0.2833(4) 1.1324(3) 0.056(1) Uani 1.00 1 d . . .
O(2) O 0.8650(5) -0.1460(4) 1.3027(3) 0.064(2) Uani 1.00 1 d . . .
O(3) O 0.7197(4) 0.2156(4) 0.7541(3) 0.059(2) Uani 1.00 1 d . . .
O(4) O 0.6473(4) 0.0321(4) 0.8609(3) 0.0448(13) Uani 1.00 1 d . . .
O(5) O 0.5427(4) -0.1817(4) 1.0207(3) 0.052(1) Uani 1.00 1 d . . .
O(6) O 0.8040(4) -0.2753(4) 0.7234(3) 0.054(1) Uani 1.00 1 d . . .
O(7) O 0.3707(4) 0.3882(4) 0.6871(3) 0.057(2) Uani 1.00 1 d . . .
O(8) O 0.4045(4) 0.1990(4) 0.4616(3) 0.0452(12) Uani 1.00 1 d . . .
N(1) N 0.8611(5) 0.1701(4) 1.2019(3) 0.046(2) Uani 1.00 1 d . . .
N(2) N 0.8656(5) -0.0321(5) 1.2817(4) 0.050(2) Uani 1.00 1 d . . .
N(3) N 0.6273(5) -0.2402(4) 0.9623(4) 0.045(2) Uani 1.00 1 d . . .
N(4) N 0.7498(5) -0.2850(4) 0.8224(4) 0.047(2) Uani 1.00 1 d . . .
N(5) N 0.3596(5) 0.3676(4) 0.6102(3) 0.046(2) Uani 1.00 1 d . . .
N(6) N 0.3690(5) 0.2765(4) 0.5088(3) 0.041(2) Uani 1.00 1 d . . .
C(1) C 0.8554(7) 0.0653(5) 1.1921(4) 0.054(2) Uani 1.00 1 d . . .
C(2) C 0.8939(7) 0.0009(6) 1.3588(4) 0.048(2) Uani 1.00 1 d . . .
C(3) C 0.8519(7) 0.1417(6) 1.3168(4) 0.049(2) Uani 1.00 1 d . . .
C(4) C 0.8323(9) -0.0697(7) 1.4722(5) 0.082(3) Uani 1.00 1 d . . .
C(5) C 1.0389(8) -0.0383(7) 1.3374(5) 0.075(3) Uani 1.00 1 d . . .
C(6) C 0.7117(8) 0.1843(8) 1.3651(6) 0.081(3) Uani 1.00 1 d . . .
C(7) C 0.9275(7) 0.2197(7) 1.3213(5) 0.063(2) Uani 1.00 1 d . . .
C(8) C 0.8322(6) 0.0688(5) 1.0986(4) 0.038(2) Uani 1.00 1 d . . .
C(9) C 0.7617(6) -0.0102(6) 1.1131(4) 0.052(2) Uani 1.00 1 d . . .
C(10) C 0.7167(6) 0.0037(6) 1.0314(4) 0.046(2) Uani 1.00 1 d . . .
C(11) C 0.7542(6) 0.0966(6) 0.9295(5) 0.049(2) Uani 1.00 1 d . . .
C(12) C 0.8334(6) 0.1692(6) 0.9123(4) 0.048(2) Uani 1.00 1 d . . .
C(13) C 0.8703(6) 0.1592(6) 0.9971(4) 0.051(2) Uani 1.00 1 d . . .
C(14) C 0.7035(6) 0.1235(6) 0.8397(4) 0.049(2) Uani 1.00 1 d . . .
C(15) C 0.5922(7) 0.0402(6) 0.7860(4) 0.052(2) Uani 1.00 1 d . . .
C(16) C 0.6047(6) -0.0764(6) 0.7832(4) 0.044(2) Uani 1.00 1 d . . .
C(17) C 0.5593(7) -0.0790(6) 0.7080(4) 0.051(2) Uani 1.00 1 d . . .
C(18) C 0.4993(7) 0.0324(6) 0.6429(5) 0.059(2) Uani 1.00 1 d . . .
C(19) C 0.4779(6) 0.1466(6) 0.6522(4) 0.042(2) Uani 1.00 1 d . . .
C(20) C 0.5263(6) 0.1486(5) 0.7287(4) 0.043(2) Uani 1.00 1 d . . .
C(21) C 0.6640(6) -0.1938(6) 0.8528(4) 0.045(2) Uani 1.00 1 d . . .
C(22) C 0.7616(6) -0.4071(6) 0.9152(4) 0.047(2) Uani 1.00 1 d . . .
C(23) C 0.7080(6) -0.3655(6) 1.0115(4) 0.049(2) Uani 1.00 1 d . . .
C(24) C 0.6849(6) -0.4859(5) 0.9152(4) 0.045(2) Uani 1.00 1 d . . .
C(25) C 0.9007(6) -0.4716(6) 0.8988(5) 0.053(2) Uani 1.00 1 d . . .
C(26) C 0.6231(7) -0.4469(6) 1.1106(5) 0.060(2) Uani 1.00 1 d . . .
C(27) C 0.8048(7) -0.3375(6) 1.0416(5) 0.064(2) Uani 1.00 1 d . . .
C(28) C 0.4052(5) 0.2596(5) 0.5947(4) 0.039(2) Uani 1.00 1 d . . .
C(29) C 0.2742(6) 0.4639(5) 0.5429(4) 0.040(2) Uani 1.00 1 d . . .
C(30) C 0.3055(6) 0.4120(5) 0.4555(4) 0.048(2) Uani 1.00 1 d . . .
C(31) C 0.1448(7) 0.4602(6) 0.6140(4) 0.057(2) Uani 1.00 1 d . . .
C(32) C 0.3063(7) 0.5923(5) 0.5019(4) 0.055(2) Uani 1.00 1 d . . .
C(33) C 0.1931(6) 0.4065(6) 0.4313(4) 0.052(2) Uani 1.00 1 d . . .
C(34) C 0.4004(6) 0.4699(5) 0.3519(4) 0.046(2) Uani 1.00 1 d . . .
H(1) H 0.8536 -0.0478 1.5179 0.113 Uiso 1.00 1 c R . .
H(2) H 0.8601 -0.1575 1.4881 0.113 Uiso 1.00 1 c R . .
H(3) H 0.7441 -0.0485 1.4835 0.113 Uiso 1.00 1 c R . .
H(4) H 1.0642 -0.0193 1.3826 0.103 Uiso 1.00 1 c R . .
H(5) H 1.0643 -0.1259 1.3518 0.103 Uiso 1.00 1 c R . .
H(6) H 1.0766 0.0073 1.2642 0.103 Uiso 1.00 1 c R . .
H(7) H 0.6970 0.1698 1.4384 0.116 Uiso 1.00 1 c R . .
H(8) H 0.6664 0.1364 1.3602 0.116 Uiso 1.00 1 c R . .
H(9) H 0.6847 0.2711 1.3267 0.116 Uiso 1.00 1 c R . .
H(10) H 0.8975 0.3067 1.2860 0.083 Uiso 1.00 1 c R . .
H(11) H 0.9175 0.2022 1.3945 0.083 Uiso 1.00 1 c R . .
H(12) H 1.0137 0.1981 1.2871 0.083 Uiso 1.00 1 c R . .
H(13) H 0.7425 -0.0763 1.1811 0.070 Uiso 1.00 1 c R . .
H(14) H 0.6651 -0.0494 1.0429 0.062 Uiso 1.00 1 c R . .
H(15) H 0.8609 0.2287 0.8421 0.057 Uiso 1.00 1 c R . .
H(16) H 0.9236 0.2106 0.9855 0.073 Uiso 1.00 1 c R . .
H(17) H 0.5734 -0.1555 0.6990 0.065 Uiso 1.00 1 c R . .
H(18) H 0.4658 0.0299 0.5938 0.081 Uiso 1.00 1 c R . .
H(19) H 0.5163 0.2248 0.7367 0.052 Uiso 1.00 1 c R . .
H(20) H 0.6001 -0.4431 0.9271 0.057 Uiso 1.00 1 c R . .
H(21) H 0.6923 -0.5664 0.9714 0.057 Uiso 1.00 1 c R . .
H(22) H 0.7118 -0.4955 0.8482 0.057 Uiso 1.00 1 c R . .
H(23) H 0.9478 -0.4194 0.8956 0.062 Uiso 1.00 1 c R . .
H(24) H 0.9305 -0.4855 0.8335 0.063 Uiso 1.00 1 c R . .
H(25) H 0.9096 -0.5499 0.9572 0.062 Uiso 1.00 1 c R . .
H(26) H 0.5613 -0.4594 1.0910 0.074 Uiso 1.00 1 c R . .
H(27) H 0.6725 -0.5259 1.1424 0.074 Uiso 1.00 1 c R . .
H(28) H 0.5834 -0.4065 1.1607 0.074 Uiso 1.00 1 c R . .
H(29) H 0.7626 -0.2994 1.0932 0.085 Uiso 1.00 1 c R . .
H(30) H 0.8586 -0.4141 1.0713 0.084 Uiso 1.00 1 c R . .
H(31) H 0.8529 -0.2823 0.9792 0.084 Uiso 1.00 1 c R . .
H(32) H 0.1268 0.3787 0.6423 0.074 Uiso 1.00 1 c R . .
H(33) H 0.1376 0.4820 0.6714 0.074 Uiso 1.00 1 c R . .
H(34) H 0.0872 0.5196 0.5743 0.074 Uiso 1.00 1 c R . .
H(35) H 0.2942 0.6135 0.5609 0.073 Uiso 1.00 1 c R . .
H(36) H 0.2530 0.6532 0.4585 0.073 Uiso 1.00 1 c R . .
H(37) H 0.3910 0.5905 0.4602 0.072 Uiso 1.00 1 c R . .
H(38) H 0.1528 0.4898 0.3962 0.068 Uiso 1.00 1 c R . .
H(39) H 0.2171 0.3599 0.3869 0.068 Uiso 1.00 1 c R . .
H(40) H 0.1372 0.3672 0.4978 0.068 Uiso 1.00 1 c R . .
H(41) H 0.4237 0.4229 0.3080 0.056 Uiso 1.00 1 c R . .
H(42) H 0.3645 0.5544 0.3150 0.056 Uiso 1.00 1 c R . .
H(43) H 0.4724 0.4686 0.3675 0.056 Uiso 1.00 1 c R . .

loop_
_atom_site_aniso_label
_atom_site_aniso_U_11
_atom_site_aniso_U_22
_atom_site_aniso_U_33
_atom_site_aniso_U_12
_atom_site_aniso_U_13
_atom_site_aniso_U_23
O(1) 0.098(4) 0.034(2) 0.049(2) -0.025(3) -0.028(2) -0.012(2)
O(2) 0.121(4) 0.050(3) 0.037(2) -0.030(3) -0.030(2) -0.012(2)
O(3) 0.072(4) 0.068(3) 0.058(3) -0.025(3) -0.028(2) -0.024(3)
O(4) 0.060(3) 0.036(2) 0.059(2) -0.005(2) -0.033(2) -0.024(2)
O(5) 0.081(4) 0.030(2) 0.053(2) -0.003(2) -0.037(2) -0.013(2)
O(6) 0.078(4) 0.053(3) 0.040(2) -0.007(2) -0.026(2) -0.021(2)
O(7) 0.093(4) 0.042(3) 0.061(3) 0.002(2) -0.044(3) -0.032(2)
O(8) 0.067(3) 0.039(2) 0.038(2) -0.000(2) -0.024(2) -0.020(2)
N(1) 0.083(4) 0.025(3) 0.047(3) -0.013(3) -0.036(3) -0.010(2)
N(2) 0.069(4) 0.052(4) 0.046(3) -0.022(3) -0.008(3) -0.031(3)
N(3) 0.062(4) 0.030(3) 0.049(3) 0.000(3) -0.016(3) -0.026(2)
N(4) 0.056(4) 0.035(3) 0.066(3) -0.002(3) -0.030(3) -0.026(3)
N(5) 0.083(4) 0.034(3) 0.033(2) -0.003(3) -0.033(3) -0.015(2)
N(6) 0.066(4) 0.024(3) 0.042(3) 0.005(2) -0.033(3) -0.015(2)
C(1) 0.106(6) 0.026(3) 0.043(4) -0.024(4) -0.032(4) -0.005(3)
C(2) 0.093(6) 0.048(4) 0.028(3) -0.040(4) -0.026(3) -0.007(3)
C(3) 0.076(5) 0.036(4) 0.050(3) -0.008(3) -0.037(4) -0.013(3)
C(4) 0.151(8) 0.057(5) 0.075(5) -0.014(5) -0.050(5) -0.043(4)
C(5) 0.108(7) 0.076(6) 0.073(5) -0.033(5) -0.031(5) -0.039(4)
C(6) 0.090(7) 0.085(6) 0.115(6) -0.016(5) -0.060(5) -0.051(5)
C(7) 0.084(6) 0.064(5) 0.058(4) -0.040(4) -0.022(4) -0.017(4)
C(8) 0.054(4) 0.038(3) 0.030(3) -0.013(3) -0.016(3) -0.012(3)
C(9) 0.078(5) 0.054(4) 0.043(3) -0.018(4) -0.023(3) -0.025(3)
C(10) 0.065(5) 0.044(4) 0.046(3) -0.013(3) -0.018(3) -0.026(3)
C(11) 0.061(5) 0.047(4) 0.060(4) -0.004(3) -0.027(3) -0.034(3)
C(12) 0.069(5) 0.040(4) 0.035(3) -0.024(3) 0.001(3) -0.017(3)
C(13) 0.083(5) 0.044(4) 0.055(4) 0.004(4) -0.048(4) -0.029(3)
C(14) 0.077(5) 0.051(4) 0.022(3) -0.028(4) -0.006(3) -0.011(3)
C(15) 0.093(6) 0.040(4) 0.047(3) -0.020(4) -0.033(4) -0.020(3)
C(16) 0.063(5) 0.039(4) 0.042(3) -0.004(3) -0.021(3) -0.022(3)
C(17) 0.091(5) 0.034(4) 0.039(3) -0.016(4) -0.030(4) -0.010(3)
C(18) 0.100(6) 0.054(5) 0.048(4) -0.033(4) -0.033(4) -0.016(3)
C(19) 0.050(4) 0.044(4) 0.037(3) -0.010(3) -0.019(3) -0.012(3)
C(20) 0.081(5) 0.015(3) 0.035(3) -0.001(3) -0.032(3) -0.005(3)
C(21) 0.062(5) 0.048(4) 0.033(3) -0.010(3) -0.017(3) -0.017(3)
C(22) 0.074(5) 0.032(3) 0.041(3) -0.010(3) -0.030(3) -0.007(3)
C(23) 0.080(5) 0.037(4) 0.049(3) -0.013(4) -0.029(3) -0.022(3)
C(24) 0.073(5) 0.028(3) 0.041(3) -0.023(3) -0.024(3) -0.002(3)
C(25) 0.056(5) 0.037(4) 0.063(4) -0.001(3) -0.028(3) -0.012(3)
C(26) 0.066(5) 0.060(5) 0.058(4) -0.008(4) -0.018(4) -0.028(4)
C(27) 0.106(6) 0.047(4) 0.058(4) -0.006(4) -0.057(4) -0.013(4)
C(28) 0.054(4) 0.037(4) 0.044(3) -0.001(3) -0.022(3) -0.028(3)
C(29) 0.052(4) 0.039(4) 0.038(3) -0.012(3) -0.022(3) -0.013(3)
C(30) 0.083(5) 0.035(4) 0.042(3) -0.008(3) -0.039(4) -0.013(3)
C(31) 0.081(6) 0.049(4) 0.055(4) 0.001(4) -0.029(4) -0.032(3)
C(32) 0.098(6) 0.030(4) 0.054(4) -0.022(4) -0.026(4) -0.019(3)
C(33) 0.069(5) 0.049(4) 0.053(4) 0.008(4) -0.037(4) -0.028(3)
C(34) 0.073(5) 0.035(3) 0.034(3) -0.009(3) -0.010(3) -0.019(3)

loop_
_geom_bond_atom_site_label_1
_geom_bond_atom_site_label_2
_geom_bond_distance
_geom_bond_publ_flag
_geom_bond_site_symmetry_1
_geom_bond_site_symmetry_2
O(1) N(1) 1.283(5) ? . .
O(2) N(2) 1.279(9) ? . .
O(3) C(14) 1.237(6) ? . .
O(4) C(14) 1.34(1) ? . .
O(4) C(15) 1.41(1) ? . .
O(5) N(3) 1.284(6) ? . .
O(6) N(4) 1.297(6) ? . .
O(7) N(5) 1.307(8) ? . .
O(8) N(6) 1.281(7) ? . .
N(1) C(1) 1.37(1) ? . .
N(1) C(3) 1.506(9) ? . .
N(2) C(1) 1.314(7) ? . .
N(2) C(2) 1.52(1) ? . .
N(3) C(21) 1.362(7) ? . .
N(3) C(23) 1.514(7) ? . .
N(4) C(21) 1.343(8) ? . .
N(4) C(22) 1.491(6) ? . .
N(5) C(28) 1.331(8) ? . .
N(5) C(29) 1.501(7) ? . .
N(6) C(28) 1.372(9) ? . .
N(6) C(30) 1.527(6) ? . .
C(1) C(8) 1.46(1) ? . .
C(2) N(2) 1.52(1) ? . .
C(2) C(3) 1.505(8) ? . .
C(2) C(4) 1.481(7) ? . .
C(2) C(5) 1.56(1) ? . .
C(3) C(2) 1.505(8) ? . .
C(3) C(6) 1.54(1) ? . .
C(3) C(7) 1.54(1) ? . .
C(4) C(2) 1.481(7) ? . .
C(5) C(2) 1.56(1) ? . .
C(8) C(9) 1.37(1) ? . .
C(8) C(13) 1.391(7) ? . .
C(9) C(10) 1.39(1) ? . .
C(10) C(9) 1.39(1) ? . .
C(10) C(11) 1.406(7) ? . .
C(11) C(10) 1.406(7) ? . .
C(11) C(12) 1.37(1) ? . .
C(11) C(14) 1.49(1) ? . .
C(12) C(13) 1.39(1) ? . .
C(15) C(16) 1.40(1) ? . .
C(15) C(20) 1.357(8) ? . .
C(16) C(17) 1.40(1) ? . .
C(16) C(21) 1.450(8) ? . .
C(17) C(18) 1.389(8) ? . .
C(18) C(19) 1.39(1) ? . .
C(19) C(20) 1.44(1) ? . .
C(19) C(28) 1.426(7) ? . .
C(22) C(23) 1.54(1) ? . .
C(22) C(24) 1.52(1) ? . .
C(22) C(25) 1.540(9) ? . .
C(23) C(26) 1.525(8) ? . .
C(23) C(27) 1.54(1) ? . .
C(29) C(30) 1.54(1) ? . .
C(29) C(31) 1.483(8) ? . .
C(29) C(32) 1.52(1) ? . .
C(30) C(33) 1.52(1) ? . .
C(30) C(34) 1.515(7) ? . .
C(4) H(1) 0.9500 ? . .
C(4) H(2) 0.9500 ? . .
C(4) H(3) 0.9500 ? . .
C(5) H(4) 0.9502 ? . .
C(5) H(5) 0.9500 ? . .
C(5) H(6) 0.9499 ? . .
C(6) H(7) 0.9500 ? . .
C(6) H(8) 0.9500 ? . .
C(6) H(9) 0.9500 ? . .
C(7) H(10) 0.9500 ? . .
C(7) H(11) 0.9501 ? . .
C(7) H(12) 0.9499 ? . .
C(9) H(13) 0.9502 ? . .
C(10) H(14) 0.9501 ? . .
C(12) H(15) 0.9500 ? . .
C(13) H(16) 0.9500 ? . .
C(17) H(17) 0.9501 ? . .
C(18) H(18) 0.9500 ? . .
C(20) H(19) 0.9501 ? . .
C(24) H(20) 0.9500 ? . .
C(24) H(21) 0.9501 ? . .
C(24) H(22) 0.9500 ? . .
C(25) H(23) 0.9500 ? . .
C(25) H(24) 0.9501 ? . .
C(25) H(25) 0.9500 ? . .
C(26) H(26) 0.9499 ? . .
C(26) H(27) 0.9500 ? . .
C(26) H(28) 0.9501 ? . .
C(27) H(29) 0.9500 ? . .
C(27) H(30) 0.9500 ? . .
C(27) H(31) 0.9500 ? . .
C(31) H(32) 0.9499 ? . .
C(31) H(33) 0.9499 ? . .
C(31) H(34) 0.9500 ? . .
C(32) H(35) 0.9501 ? . .
C(32) H(36) 0.9499 ? . .
C(32) H(37) 0.9500 ? . .
C(33) H(38) 0.9500 ? . .
C(33) H(39) 0.9500 ? . .
C(33) H(40) 0.9500 ? . .
C(34) H(41) 0.9500 ? . .
C(34) H(42) 0.9500 ? . .
C(34) H(43) 0.9499 ? . .
H(14) C(10) 0.9501 ? . .
